data_7704639
loop_
_publ_author_name
'Gianino, Jacqueline'
'Erickson, Alexander N.'
'Markovitz, Sean J.'
'Brown, Seth N.'

_publ_section_title
;
 High-valent osmium iminoxolene complexes.
;
_journal_issue 25
_journal_name_full 'Dalton transactions (Cambridge, England : 2003)'
_journal_page_first 8504
_journal_page_last 8515
_journal_paper_doi 10.1039/d0dt01735c
_journal_volume 49
_journal_year 2020
_chemical_formula_moiety 'C40 H50 Cl2 N2 O2 Os, C D2 Cl2'
_chemical_formula_sum 'C41 H50 Cl4 D2 N2 O2 Os'
_chemical_formula_weight 938.86
_chemical_name_common
;
Os(^Ph^ap)~2~Cl~2~ . CD~2~Cl~2~
;
_chemical_name_systematic
'Cis-bis-(2-(phenylimido)-4,6-di-tert-butylphenoxo)dichloroosmium(VI) deuterodichloromethane solvate'
_space_group_crystal_system orthorhombic
_space_group_IT_number 43
_space_group_name_Hall 'F 2 -2d'
_space_group_name_H-M_alt 'F d d 2'
_atom_sites_solution_hydrogens geom
_atom_sites_solution_primary dual
_atom_sites_solution_secondary difmap
_audit_creation_method SHELXL-2018/1
_audit_update_record
;
2020-05-11 deposited with the CCDC.	2020-06-05 downloaded from the CCDC.
;
_cell_angle_alpha 90
_cell_angle_beta 90
_cell_angle_gamma 90
_cell_formula_units_Z 8
_cell_length_a 16.7630(14)
_cell_length_b 40.360(4)
_cell_length_c 12.3474(14)
_cell_measurement_reflns_used 9631
_cell_measurement_temperature 120(2)
_cell_measurement_theta_max 28.178
_cell_measurement_theta_min 2.5465
_cell_volume 8353.7(14)
_computing_cell_refinement 'Bruker SAINT (Bruker, 2015)'
_computing_data_collection 'Bruker APEX-3 (Bruker, 2015)'
_computing_data_reduction 'Bruker SAINT (Bruker, 2015)'
_computing_molecular_graphics 'Bruker XP (Bruker, 2015)'
_computing_publication_material 'CIFTAB (Sheldrick, 2008)'
_computing_structure_refinement 'SHELXL-2014/7 (Sheldrick, 2015)'
_computing_structure_solution 'SHELXT-2014/2 (Sheldrick, 2015)'
_diffrn_ambient_temperature 120(2)
_diffrn_detector_area_resol_mean 8.33
_diffrn_measured_fraction_theta_full 1.000
_diffrn_measured_fraction_theta_max 0.998
_diffrn_measurement_device_type 'Bruker APEX-II'
_diffrn_measurement_method 'combination of \w and \f-scans '
_diffrn_radiation_type MoK\a
_diffrn_radiation_wavelength 0.71073
_diffrn_reflns_av_R_equivalents 0.0487
_diffrn_reflns_av_unetI/netI 0.0374
_diffrn_reflns_Laue_measured_fraction_full 1.000
_diffrn_reflns_Laue_measured_fraction_max 0.998
_diffrn_reflns_limit_h_max 22
_diffrn_reflns_limit_h_min -22
_diffrn_reflns_limit_k_max 53
_diffrn_reflns_limit_k_min -53
_diffrn_reflns_limit_l_max 16
_diffrn_reflns_limit_l_min -16
_diffrn_reflns_number 47083
_diffrn_reflns_point_group_measured_fraction_full 0.999
_diffrn_reflns_point_group_measured_fraction_max 0.997
_diffrn_reflns_theta_full 25.242
_diffrn_reflns_theta_max 28.338
_diffrn_reflns_theta_min 2.018
_diffrn_source 'fine-focus sealed tube'
_exptl_absorpt_coefficient_mu 3.344
_exptl_absorpt_correction_T_max 0.7457
_exptl_absorpt_correction_T_min 0.6822
_exptl_absorpt_correction_type multi-scan
_exptl_absorpt_process_details
;
L. Krause, R. Herbst-Irmer, G. M. Sheldrick & D. Stalke. J. Appl.
Cryst., 2015, 48, 3.
;
_exptl_crystal_colour Black
_exptl_crystal_density_diffrn 1.490
_exptl_crystal_density_method 'Not Measured'
_exptl_crystal_description Block
_exptl_crystal_F_000 3776
_exptl_crystal_recrystallization_method
'Crystals were deposited from a solution of the material dissolvedin CD2Cl2 layered with pentane.'
_exptl_crystal_size_max 0.094
_exptl_crystal_size_mid 0.090
_exptl_crystal_size_min 0.089
_exptl_transmission_factor_max 0.7457
_exptl_transmission_factor_min 0.6822
_refine_diff_density_max 1.768
_refine_diff_density_min -1.241
_refine_diff_density_rms 0.118
_refine_ls_abs_structure_details
;
 Flack x determined using 2123 quotients [(I+)-(I-)]/[(I+)+(I-)]
 (Parsons, Flack and Wagner, Acta Cryst. B69 (2013) 249-259).
;
_refine_ls_abs_structure_Flack 0.005(3)
_refine_ls_extinction_method none
_refine_ls_goodness_of_fit_ref 1.057
_refine_ls_hydrogen_treatment constr
_refine_ls_matrix_type full
_refine_ls_number_parameters 235
_refine_ls_number_reflns 5202
_refine_ls_number_restraints 1
_refine_ls_restrained_S_all 1.057
_refine_ls_R_factor_all 0.0322
_refine_ls_R_factor_gt 0.0256
_refine_ls_shift/su_max 0.000
_refine_ls_shift/su_mean 0.000
_refine_ls_structure_factor_coef Fsqd
_refine_ls_weighting_details 'w=1/[\s^2^(Fo^2^)+(0.0161P)^2^+23.4062P] where P=(Fo^2^+2Fc^2^)/3'
_refine_ls_weighting_scheme calc
_refine_ls_wR_factor_gt 0.0472
_refine_ls_wR_factor_ref 0.0488
_reflns_Friedel_coverage 0.911
_reflns_Friedel_fraction_full 0.998
_reflns_Friedel_fraction_max 0.996
_reflns_number_gt 4719
_reflns_number_total 5202
_reflns_threshold_expression 'I > 2\s(I)'
_cod_data_source_file d0dt01735c2.cif
_cod_data_source_block Final_CCDC1
_cod_depositor_comments
;
The following automatic conversions were performed:

data item '_exptl_absorpt_correction_type' value 'Multi-scan' was
changed to 'multi-scan' in accordance with the
/home/data/users/saulius/crontab/automatic-downloads/rss-feeds/RSC/lib/dictionaries/cif_core.dic
dictionary named 'cif_core.dic' version 2.4.2 last updated on
2011-04-26.

Automatic conversion script
Id: cif_fix_values 7556 2019-12-06 15:28:31Z antanas 

 Adding full bibliography for 7704635--7704640.cif.
;
_cod_original_cell_volume 8353.7(15)
_cod_original_formula_sum 'C41 H50 D2 Cl4 N2 O2 Os'
_cod_database_code 7704639
_shelx_shelxl_version_number 2018/1
_shelx_space_group_comment
;
The symmetry employed for this shelxl refinement is uniquely defined
by the following loop, which should always be used as a source of
symmetry information in preference to the above space-group names.
They are only intended as comments.
;
_diffrn_source_monochromator 'Bruker TRIUMPH curved-graphite'

loop_
_space_group_symop_operation_xyz
'x, y, z'
'-x, -y, z'
'x+1/4, -y+1/4, z+1/4'
'-x+1/4, y+1/4, z+1/4'
'x, y+1/2, z+1/2'
'-x, -y+1/2, z+1/2'
'x+1/4, -y+3/4, z+3/4'
'-x+1/4, y+3/4, z+3/4'
'x+1/2, y, z+1/2'
'-x+1/2, -y, z+1/2'
'x+3/4, -y+1/4, z+3/4'
'-x+3/4, y+1/4, z+3/4'
'x+1/2, y+1/2, z'
'-x+1/2, -y+1/2, z'
'x+3/4, -y+3/4, z+1/4'
'-x+3/4, y+3/4, z+1/4'

loop_
_atom_site_label
_atom_site_type_symbol
_atom_site_fract_x
_atom_site_fract_y
_atom_site_fract_z
_atom_site_U_iso_or_equiv
_atom_site_adp_type
_atom_site_occupancy
_atom_site_site_symmetry_order
_atom_site_calc_flag
_atom_site_refinement_flags_posn
_atom_site_refinement_flags_adp
_atom_site_refinement_flags_occupancy
_atom_site_disorder_assembly
_atom_site_disorder_group
Os Os 0.500000 0.500000 0.95268(3) 0.01426(6) Uani 1 2 d S T P . .
O1 O 0.57661(16) 0.46174(7) 0.9517(3) 0.0162(6) Uani 1 1 d . . . . .
N1 N 0.4493(2) 0.47050(9) 0.8476(3) 0.0160(8) Uani 1 1 d . . . . .
Cl1 Cl 0.43066(7) 0.47062(3) 1.08879(9) 0.0227(2) Uani 1 1 d . . . . .
C11 C 0.5453(3) 0.43453(11) 0.9139(4) 0.0163(9) Uani 1 1 d . . . . .
C12 C 0.4736(3) 0.43859(11) 0.8515(4) 0.0178(9) Uani 1 1 d . . . . .
C13 C 0.4360(3) 0.41103(11) 0.8023(4) 0.0195(10) Uani 1 1 d . . . . .
H13 H 0.389340 0.413965 0.759752 0.023 Uiso 1 1 calc R U . . .
C14 C 0.4675(3) 0.38025(11) 0.8167(4) 0.0208(10) Uani 1 1 d . . . . .
C15 C 0.5394(3) 0.37690(11) 0.8797(4) 0.0207(10) Uani 1 1 d . . . . .
H15 H 0.560529 0.355227 0.888579 0.025 Uiso 1 1 calc R U . . .
C16 C 0.5797(3) 0.40243(11) 0.9276(4) 0.0183(10) Uani 1 1 d . . . . .
C17 C 0.6567(3) 0.39791(11) 0.9926(4) 0.0220(10) Uani 1 1 d . . . . .
C171 C 0.7248(3) 0.41614(14) 0.9354(5) 0.0274(13) Uani 1 1 d . . . . .
H17A H 0.774192 0.413312 0.976727 0.041 Uiso 1 1 calc R U . . .
H17B H 0.731795 0.406998 0.862449 0.041 Uiso 1 1 calc R U . . .
H17C H 0.711874 0.439768 0.930223 0.041 Uiso 1 1 calc R U . . .
C172 C 0.6454(3) 0.41149(13) 1.1084(4) 0.0277(11) Uani 1 1 d . . . . .
H17D H 0.601692 0.399594 1.143952 0.042 Uiso 1 1 calc R U . . .
H17E H 0.694708 0.408345 1.149752 0.042 Uiso 1 1 calc R U . . .
H17F H 0.632606 0.435159 1.104939 0.042 Uiso 1 1 calc R U . . .
C173 C 0.6791(3) 0.36099(13) 1.0014(5) 0.0328(13) Uani 1 1 d . . . . .
H17G H 0.636149 0.348922 1.037936 0.049 Uiso 1 1 calc R U . . .
H17H H 0.686990 0.351829 0.928647 0.049 Uiso 1 1 calc R U . . .
H17I H 0.728576 0.358721 1.043118 0.049 Uiso 1 1 calc R U . . .
C18 C 0.4272(3) 0.34894(12) 0.7722(4) 0.0266(11) Uani 1 1 d . . . . .
C181 C 0.3579(4) 0.35763(13) 0.6966(6) 0.0446(16) Uani 1 1 d . . . . .
H18A H 0.318556 0.370934 0.736098 0.067 Uiso 1 1 calc R U . . .
H18B H 0.378043 0.370316 0.634746 0.067 Uiso 1 1 calc R U . . .
H18C H 0.332712 0.337202 0.670736 0.067 Uiso 1 1 calc R U . . .
C182 C 0.4874(4) 0.32820(16) 0.7079(7) 0.0382(15) Uani 1 1 d . . . . .
H18D H 0.532426 0.322318 0.754667 0.057 Uiso 1 1 calc R U . . .
H18E H 0.461417 0.307943 0.681885 0.057 Uiso 1 1 calc R U . . .
H18F H 0.506748 0.341057 0.645895 0.057 Uiso 1 1 calc R U . . .
C183 C 0.3943(4) 0.32888(13) 0.8681(5) 0.0372(14) Uani 1 1 d . . . . .
H18G H 0.438041 0.323123 0.917251 0.056 Uiso 1 1 calc R U . . .
H18H H 0.354635 0.342159 0.906999 0.056 Uiso 1 1 calc R U . . .
H18I H 0.369217 0.308560 0.841081 0.056 Uiso 1 1 calc R U . . .
C26 C 0.3950(3) 0.47467(13) 0.6639(4) 0.0266(11) Uani 1 1 d . . . . .
H26 H 0.443252 0.465861 0.635571 0.032 Uiso 1 1 calc R U . . .
C25 C 0.3320(4) 0.48283(14) 0.5952(5) 0.0342(13) Uani 1 1 d . . . . .
H25 H 0.337293 0.479782 0.519239 0.041 Uiso 1 1 calc R U . . .
C24 C 0.2620(5) 0.4953(2) 0.6373(8) 0.036(2) Uani 1 1 d . . . . .
H24 H 0.218758 0.500134 0.590115 0.043 Uiso 1 1 calc R U . . .
C23 C 0.2538(5) 0.5009(2) 0.7474(9) 0.035(2) Uani 1 1 d . . . . .
H23 H 0.205861 0.510054 0.775536 0.042 Uiso 1 1 calc R U . . .
C22 C 0.3167(3) 0.49309(11) 0.8161(4) 0.0243(11) Uani 1 1 d . . . . .
H22 H 0.312168 0.496958 0.891722 0.029 Uiso 1 1 calc R U . . .
C21 C 0.3859(3) 0.47963(11) 0.7739(4) 0.0199(10) Uani 1 1 d . . . . .
C9S C 0.5289(9) 0.4905(3) 0.3322(11) 0.055(4) Uani 0.5 1 d . . P A -1
D9S1 D 0.524021 0.490554 0.252317 0.066 Uiso 0.5 1 calc R U P A -1
D9S2 D 0.584144 0.484200 0.351729 0.066 Uiso 0.5 1 calc R U P A -1
Cl9S Cl 0.4615(2) 0.46326(9) 0.3887(3) 0.0412(8) Uani 0.5 1 d . . P A -1
Cl10 Cl 0.5043(3) 0.53149(16) 0.3876(5) 0.0774(19) Uiso 0.5 1 d . . P A -1

loop_
_atom_site_aniso_label
_atom_site_aniso_U_11
_atom_site_aniso_U_22
_atom_site_aniso_U_33
_atom_site_aniso_U_23
_atom_site_aniso_U_13
_atom_site_aniso_U_12
Os 0.01187(10) 0.01259(9) 0.01831(9) 0.000 0.000 0.00167(16)
O1 0.0105(14) 0.0147(13) 0.0235(15) -0.0027(14) -0.0031(15) 0.0028(11)
N1 0.0125(19) 0.0154(18) 0.0201(19) 0.0008(15) 0.0010(15) 0.0014(15)
Cl1 0.0235(6) 0.0210(5) 0.0236(6) 0.0038(4) 0.0041(5) 0.0007(5)
C11 0.014(2) 0.017(2) 0.018(2) -0.0014(16) -0.0008(17) 0.0018(17)
C12 0.016(2) 0.016(2) 0.021(2) 0.0000(17) -0.0014(18) 0.0030(17)
C13 0.014(2) 0.020(2) 0.024(2) -0.0011(18) -0.0046(19) 0.0001(18)
C14 0.019(2) 0.017(2) 0.026(2) -0.0055(18) -0.005(2) 0.0017(19)
C15 0.018(3) 0.016(2) 0.029(2) -0.0025(18) -0.006(2) 0.0049(19)
C16 0.014(2) 0.018(2) 0.023(2) -0.0020(17) -0.0035(17) 0.0030(17)
C17 0.018(3) 0.016(2) 0.032(3) -0.0023(19) -0.008(2) 0.0037(19)
C171 0.015(3) 0.031(3) 0.036(4) -0.005(2) -0.005(3) 0.003(2)
C172 0.025(3) 0.030(3) 0.028(3) 0.002(2) -0.008(2) 0.001(2)
C173 0.024(3) 0.023(3) 0.052(3) -0.001(2) -0.020(3) 0.006(2)
C18 0.025(3) 0.016(2) 0.039(3) -0.007(2) -0.013(2) 0.003(2)
C181 0.043(4) 0.025(3) 0.065(4) -0.012(3) -0.033(4) 0.004(2)
C182 0.035(3) 0.030(3) 0.049(4) -0.020(3) -0.009(4) 0.005(3)
C183 0.036(3) 0.022(3) 0.054(4) -0.006(2) -0.006(3) -0.007(2)
C26 0.026(3) 0.023(3) 0.031(3) 0.003(2) -0.006(2) -0.001(2)
C25 0.040(4) 0.033(3) 0.030(3) 0.007(2) -0.014(3) -0.007(3)
C24 0.029(4) 0.029(4) 0.050(5) 0.014(3) -0.022(4) -0.003(3)
C23 0.019(4) 0.029(4) 0.058(5) 0.004(3) -0.006(3) 0.004(3)
C22 0.019(3) 0.019(3) 0.035(3) 0.0017(19) -0.004(2) 0.0014(19)
C21 0.018(3) 0.015(2) 0.027(2) 0.0052(18) -0.007(2) -0.0014(18)
C9S 0.078(12) 0.050(9) 0.038(7) -0.012(6) 0.029(7) -0.029(7)
Cl9S 0.036(2) 0.0438(19) 0.0435(18) -0.0057(13) 0.0068(16) 0.0053(16)

loop_
_atom_type_symbol
_atom_type_description
_atom_type_scat_dispersion_real
_atom_type_scat_dispersion_imag
_atom_type_scat_source
C C 0.0033 0.0016 'International Tables Vol C Tables 4.2.6.8 and 6.1.1.4'
H H 0.0000 0.0000 'International Tables Vol C Tables 4.2.6.8 and 6.1.1.4'
N N 0.0061 0.0033 'International Tables Vol C Tables 4.2.6.8 and 6.1.1.4'
O O 0.0106 0.0060 'International Tables Vol C Tables 4.2.6.8 and 6.1.1.4'
Cl Cl 0.1484 0.1585 'International Tables Vol C Tables 4.2.6.8 and 6.1.1.4'
Os Os -1.2165 7.6030 'International Tables Vol C Tables 4.2.6.8 and 6.1.1.4'
D D 0.0000 0.0000 'International Tables Vol C Tables 4.2.6.8 and 6.1.1.4'

loop_
_geom_angle_atom_site_label_1
_geom_angle_atom_site_label_2
_geom_angle_atom_site_label_3
_geom_angle
_geom_angle_site_symmetry_1
_geom_angle_site_symmetry_3
_geom_angle_publ_flag
N1 Os N1 96.8(2) . 2_665 ?
N1 Os O1 78.79(14) . . ?
N1 Os O1 100.73(14) 2_665 . ?
N1 Os O1 100.73(14) . 2_665 ?
N1 Os O1 78.79(14) 2_665 2_665 ?
O1 Os O1 179.3(2) . 2_665 ?
N1 Os Cl1 87.29(11) . . ?
N1 Os Cl1 172.52(11) 2_665 . ?
O1 Os Cl1 86.16(10) . . ?
O1 Os Cl1 94.34(9) 2_665 . ?
N1 Os Cl1 172.52(11) . 2_665 ?
N1 Os Cl1 87.29(11) 2_665 2_665 ?
O1 Os Cl1 94.34(9) . 2_665 ?
O1 Os Cl1 86.16(10) 2_665 2_665 ?
Cl1 Os Cl1 89.31(6) . 2_665 ?
C11 O1 Os 113.1(3) . . ?
C12 N1 C21 119.1(4) . . ?
C12 N1 Os 115.2(3) . . ?
C21 N1 Os 125.5(3) . . ?
O1 C11 C16 124.0(4) . . ?
O1 C11 C12 115.7(4) . . ?
C16 C11 C12 120.3(4) . . ?
N1 C12 C13 126.9(4) . . ?
N1 C12 C11 112.3(4) . . ?
C13 C12 C11 120.8(4) . . ?
C14 C13 C12 119.3(4) . . ?
C14 C13 H13 120.4 . . ?
C12 C13 H13 120.4 . . ?
C13 C14 C15 118.7(4) . . ?
C13 C14 C18 122.3(4) . . ?
C15 C14 C18 119.0(4) . . ?
C16 C15 C14 125.2(4) . . ?
C16 C15 H15 117.4 . . ?
C14 C15 H15 117.4 . . ?
C15 C16 C11 115.7(4) . . ?
C15 C16 C17 123.6(4) . . ?
C11 C16 C17 120.7(4) . . ?
C171 C17 C16 109.2(4) . . ?
C171 C17 C173 108.4(4) . . ?
C16 C17 C173 110.9(4) . . ?
C171 C17 C172 110.4(4) . . ?
C16 C17 C172 109.9(4) . . ?
C173 C17 C172 108.0(4) . . ?
C17 C171 H17A 109.5 . . ?
C17 C171 H17B 109.5 . . ?
H17A C171 H17B 109.5 . . ?
C17 C171 H17C 109.5 . . ?
H17A C171 H17C 109.5 . . ?
H17B C171 H17C 109.5 . . ?
C17 C172 H17D 109.5 . . ?
C17 C172 H17E 109.5 . . ?
H17D C172 H17E 109.5 . . ?
C17 C172 H17F 109.5 . . ?
H17D C172 H17F 109.5 . . ?
H17E C172 H17F 109.5 . . ?
C17 C173 H17G 109.5 . . ?
C17 C173 H17H 109.5 . . ?
H17G C173 H17H 109.5 . . ?
C17 C173 H17I 109.5 . . ?
H17G C173 H17I 109.5 . . ?
H17H C173 H17I 109.5 . . ?
C181 C18 C182 108.0(5) . . ?
C181 C18 C14 111.3(4) . . ?
C182 C18 C14 110.3(5) . . ?
C181 C18 C183 108.5(5) . . ?
C182 C18 C183 110.3(5) . . ?
C14 C18 C183 108.4(4) . . ?
C18 C181 H18A 109.5 . . ?
C18 C181 H18B 109.5 . . ?
H18A C181 H18B 109.5 . . ?
C18 C181 H18C 109.5 . . ?
H18A C181 H18C 109.5 . . ?
H18B C181 H18C 109.5 . . ?
C18 C182 H18D 109.5 . . ?
C18 C182 H18E 109.5 . . ?
H18D C182 H18E 109.5 . . ?
C18 C182 H18F 109.5 . . ?
H18D C182 H18F 109.5 . . ?
H18E C182 H18F 109.5 . . ?
C18 C183 H18G 109.5 . . ?
C18 C183 H18H 109.5 . . ?
H18G C183 H18H 109.5 . . ?
C18 C183 H18I 109.5 . . ?
H18G C183 H18I 109.5 . . ?
H18H C183 H18I 109.5 . . ?
C21 C26 C25 118.7(6) . . ?
C21 C26 H26 120.7 . . ?
C25 C26 H26 120.7 . . ?
C24 C25 C26 120.1(6) . . ?
C24 C25 H25 119.9 . . ?
C26 C25 H25 119.9 . . ?
C25 C24 C23 120.9(6) . . ?
C25 C24 H24 119.5 . . ?
C23 C24 H24 119.5 . . ?
C24 C23 C22 119.1(7) . . ?
C24 C23 H23 120.4 . . ?
C22 C23 H23 120.4 . . ?
C21 C22 C23 119.7(6) . . ?
C21 C22 H22 120.1 . . ?
C23 C22 H22 120.1 . . ?
C26 C21 C22 121.3(5) . . ?
C26 C21 N1 120.0(5) . . ?
C22 C21 N1 118.7(4) . . ?
Cl9S C9S Cl10 106.1(7) . . ?
Cl9S C9S D9S1 110.5 . . ?
Cl10 C9S D9S1 110.5 . . ?
Cl9S C9S D9S2 110.5 . . ?
Cl10 C9S D9S2 110.5 . . ?
D9S1 C9S D9S2 108.7 . . ?

loop_
_geom_bond_atom_site_label_1
_geom_bond_atom_site_label_2
_geom_bond_distance
_geom_bond_site_symmetry_2
_geom_bond_publ_flag
Os N1 1.956(4) . ?
Os N1 1.956(4) 2_665 ?
Os O1 2.008(3) . ?
Os O1 2.009(3) 2_665 ?
Os Cl1 2.3626(12) . ?
Os Cl1 2.3626(12) 2_665 ?
O1 C11 1.304(5) . ?
N1 C12 1.351(6) . ?
N1 C21 1.447(6) . ?
C11 C16 1.428(6) . ?
C11 C12 1.437(6) . ?
C12 C13 1.415(6) . ?
C13 C14 1.361(6) . ?
C13 H13 0.9500 . ?
C14 C15 1.441(7) . ?
C14 C18 1.534(6) . ?
C15 C16 1.366(6) . ?
C15 H15 0.9500 . ?
C16 C17 1.532(6) . ?
C17 C171 1.530(8) . ?
C17 C173 1.541(7) . ?
C17 C172 1.542(7) . ?
C171 H17A 0.9800 . ?
C171 H17B 0.9800 . ?
C171 H17C 0.9800 . ?
C172 H17D 0.9800 . ?
C172 H17E 0.9800 . ?
C172 H17F 0.9800 . ?
C173 H17G 0.9800 . ?
C173 H17H 0.9800 . ?
C173 H17I 0.9800 . ?
C18 C181 1.531(7) . ?
C18 C182 1.533(8) . ?
C18 C183 1.537(8) . ?
C181 H18A 0.9800 . ?
C181 H18B 0.9800 . ?
C181 H18C 0.9800 . ?
C182 H18D 0.9800 . ?
C182 H18E 0.9800 . ?
C182 H18F 0.9800 . ?
C183 H18G 0.9800 . ?
C183 H18H 0.9800 . ?
C183 H18I 0.9800 . ?
C26 C21 1.382(7) . ?
C26 C25 1.394(7) . ?
C26 H26 0.9500 . ?
C25 C24 1.379(11) . ?
C25 H25 0.9500 . ?
C24 C23 1.385(10) . ?
C24 H24 0.9500 . ?
C23 C22 1.390(11) . ?
C23 H23 0.9500 . ?
C22 C21 1.382(7) . ?
C22 H22 0.9500 . ?
C9S Cl9S 1.723(13) . ?
C9S Cl10 1.837(14) . ?
C9S D9S1 0.9900 . ?
C9S D9S2 0.9900 . ?
